data_2233950
loop_
_publ_author_name
'Smith, Graham'
'Wermuth, Urs D.'

_publ_section_title
;
 <i>rac</i>-4-Carbamoylpiperidinium
 <i>cis</i>-2-carboxycyclohexane-1-carboxylate
;
_journal_coeditor_code NK2139
_journal_issue 3
_journal_name_full 'Acta Crystallographica Section E'
_journal_page_first o660
_journal_paper_doi 10.1107/S1600536812004710
_journal_volume 68
_journal_year 2012
_chemical_formula_iupac 'C6 H13 N2 O + , C8 H11 O4 -'
_chemical_formula_moiety 'C6 H13 N2 O +, C8 H11 O4 -'
_chemical_formula_sum 'C14 H24 N2 O5'
_chemical_formula_weight 300.35
_chemical_name_common 'isonipecotamide hydrogen cyclohexane-1,2-dicarboxylate'
_chemical_name_systematic
;
<i>rac</i>-4-Carbamoylpiperidinium <i>cis</i>-2-carboxycyclohexane-1-carboxylate
;
_space_group_IT_number 14
_symmetry_cell_setting monoclinic
_symmetry_space_group_name_Hall '-P 2ybc'
_symmetry_space_group_name_H-M 'P 1 21/c 1'
_atom_sites_solution_hydrogens geom
_atom_sites_solution_primary direct
_atom_sites_solution_secondary difmap
_audit_creation_method SHELXL97
_cell_angle_alpha 90.00
_cell_angle_beta 92.022(7)
_cell_angle_gamma 90.00
_cell_formula_units_Z 4
_cell_length_a 19.0097(14)
_cell_length_b 9.0667(7)
_cell_length_c 9.1999(8)
_cell_measurement_reflns_used 3793
_cell_measurement_temperature 200(2)
_cell_measurement_theta_max 28.87
_cell_measurement_theta_min 3.15
_cell_volume 1584.7(2)
_computing_cell_refinement 'CrysAlis PRO (Oxford Diffraction, 2010)'
_computing_data_collection 'CrysAlis PRO (Oxford Diffraction, 2010)'
_computing_data_reduction 'CrysAlis PRO (Oxford Diffraction, 2010)'
_computing_molecular_graphics 'PLATON (Spek, 2009)'
_computing_publication_material 'PLATON (Spek, 2009)'
_computing_structure_refinement
;
SHELXL97 (Sheldrick, 2008) within WinGX (Farrugia, 1999)
;
_computing_structure_solution 'SIR92 (Altomare <i>et al.</i>, 1994)'
_diffrn_ambient_temperature 200(2)
_diffrn_detector_area_resol_mean 16.077
_diffrn_measured_fraction_theta_full 0.999
_diffrn_measured_fraction_theta_max 0.999
_diffrn_measurement_device_type 'Oxford Gemini-S CCD area-detector'
_diffrn_measurement_method \w
_diffrn_radiation_monochromator graphite
_diffrn_radiation_source 'Enhance (Mo) X-ray source'
_diffrn_radiation_type MoK\a
_diffrn_radiation_wavelength 0.71073
_diffrn_reflns_av_R_equivalents 0.0566
_diffrn_reflns_av_sigmaI/netI 0.0534
_diffrn_reflns_limit_h_max 22
_diffrn_reflns_limit_h_min -23
_diffrn_reflns_limit_k_max 11
_diffrn_reflns_limit_k_min -11
_diffrn_reflns_limit_l_max 11
_diffrn_reflns_limit_l_min -11
_diffrn_reflns_number 10518
_diffrn_reflns_theta_full 26.00
_diffrn_reflns_theta_max 26.00
_diffrn_reflns_theta_min 3.16
_diffrn_standards_number 0
_exptl_absorpt_coefficient_mu 0.095
_exptl_absorpt_correction_T_max 0.98
_exptl_absorpt_correction_T_min 0.86
_exptl_absorpt_correction_type multi-scan
_exptl_absorpt_process_details '(CrysAlis PRO; Oxford Diffraction, 2010)'
_exptl_crystal_colour colourless
_exptl_crystal_density_diffrn 1.255
_exptl_crystal_density_method 'not measured'
_exptl_crystal_description plate
_exptl_crystal_F_000 644
_exptl_crystal_size_max 0.40
_exptl_crystal_size_mid 0.35
_exptl_crystal_size_min 0.10
_refine_diff_density_max 0.425
_refine_diff_density_min -0.204
_refine_ls_extinction_method none
_refine_ls_goodness_of_fit_ref 1.056
_refine_ls_hydrogen_treatment mixed
_refine_ls_matrix_type full
_refine_ls_number_parameters 210
_refine_ls_number_reflns 3100
_refine_ls_number_restraints 0
_refine_ls_restrained_S_all 1.056
_refine_ls_R_factor_all 0.1146
_refine_ls_R_factor_gt 0.0751
_refine_ls_shift/su_max 0.002
_refine_ls_shift/su_mean 0.000
_refine_ls_structure_factor_coef Fsqd
_refine_ls_weighting_details 'calc w = 1/[\s^2^(Fo^2^)+(0.0845P)^2^+0.9949P] where P=(Fo^2^+2Fc^2^)/3'
_refine_ls_weighting_scheme calc
_refine_ls_wR_factor_gt 0.1645
_refine_ls_wR_factor_ref 0.1824
_reflns_number_gt 2146
_reflns_number_total 3100
_reflns_threshold_expression I>2\s(I)
_cod_data_source_file nk2139.cif
_cod_data_source_block I
_cod_original_sg_symbol_H-M 'P 21/c'
_cod_database_code 2233950
_cod_database_fobs_code 2233950

loop_
_symmetry_equiv_pos_as_xyz
'x, y, z'
'-x, y+1/2, -z+1/2'
'-x, -y, -z'
'x, -y+1/2, z+1/2'

loop_
_atom_site_aniso_label
_atom_site_aniso_U_11
_atom_site_aniso_U_22
_atom_site_aniso_U_33
_atom_site_aniso_U_12
_atom_site_aniso_U_13
_atom_site_aniso_U_23
O11 0.0398(14) 0.0352(14) 0.0811(19) -0.0182(11) -0.0039(13) 0.0027(13)
O12 0.0305(12) 0.0545(16) 0.0393(13) -0.0007(11) -0.0015(10) 0.0068(11)
O21 0.0385(14) 0.0496(15) 0.0590(16) -0.0112(11) 0.0170(12) -0.0067(12)
O22 0.0473(15) 0.0479(16) 0.0512(15) -0.0127(12) 0.0156(12) -0.0159(12)
C1 0.0240(16) 0.0363(19) 0.0483(19) 0.0031(14) 0.0016(14) -0.0011(15)
C2 0.0211(15) 0.0402(19) 0.0398(18) -0.0042(13) 0.0006(13) -0.0027(14)
C3 0.028(2) 0.074(3) 0.088(3) -0.0069(19) -0.001(2) -0.025(2)
C4 0.043(3) 0.111(5) 0.102(4) 0.009(3) -0.035(3) -0.007(3)
C5 0.053(3) 0.097(4) 0.103(4) 0.028(3) -0.022(3) 0.026(3)
C6 0.046(2) 0.047(2) 0.082(3) 0.0090(18) -0.008(2) 0.020(2)
C11 0.0273(16) 0.0242(16) 0.0403(17) -0.0002(13) -0.0005(13) -0.0073(14)
C21 0.0277(17) 0.0436(19) 0.0294(16) -0.0014(15) -0.0036(13) -0.0003(14)
O41A 0.0228(11) 0.0265(11) 0.0401(12) -0.0011(9) 0.0010(9) 0.0013(9)
N1A 0.0274(15) 0.0253(14) 0.0351(14) 0.0002(12) -0.0004(11) -0.0009(11)
N41A 0.0188(14) 0.0291(15) 0.0381(15) -0.0049(12) 0.0026(11) 0.0020(11)
C2A 0.0288(16) 0.0317(16) 0.0264(15) 0.0014(13) -0.0010(12) 0.0075(13)
C3A 0.0257(15) 0.0310(16) 0.0200(14) -0.0011(13) -0.0046(11) 0.0013(12)
C4A 0.0217(14) 0.0258(15) 0.0278(15) 0.0000(12) -0.0006(12) 0.0001(12)
C5A 0.0326(17) 0.0284(16) 0.0259(15) 0.0002(13) -0.0092(12) 0.0037(12)
C6A 0.0378(18) 0.0270(16) 0.0318(16) -0.0027(14) -0.0123(13) 0.0051(13)
C41A 0.0240(15) 0.0253(15) 0.0211(14) -0.0014(12) -0.0063(11) 0.0014(12)

loop_
_atom_site_type_symbol
_atom_site_label
_atom_site_fract_x
_atom_site_fract_y
_atom_site_fract_z
_atom_site_U_iso_or_equiv
_atom_site_thermal_displace_type
_atom_site_calc_flag
_atom_site_refinement_flags
_atom_site_occupancy
O O11 0.21833(13) 0.8455(3) 0.0243(3) 0.0522(9) Uani . . 1.000
O O12 0.23582(11) 1.0432(3) -0.1098(2) 0.0415(8) Uani . . 1.000
O O21 0.25201(12) 1.1290(3) 0.2369(3) 0.0487(9) Uani . . 1.000
O O22 0.31747(13) 1.3299(3) 0.2117(3) 0.0485(9) Uani . . 1.000
C C1 0.33119(16) 0.9592(3) 0.0442(4) 0.0362(10) Uani . . 1.000
C C2 0.35236(15) 1.1183(4) 0.0836(4) 0.0337(10) Uani . . 1.000
C C3 0.42799(19) 1.1251(5) 0.1462(5) 0.0634(16) Uani . . 1.000
C C4 0.4392(2) 1.0232(6) 0.2741(6) 0.086(2) Uani . . 1.000
C C5 0.4211(2) 0.8668(6) 0.2325(6) 0.085(2) Uani . . 1.000
C C6 0.3456(2) 0.8519(4) 0.1711(5) 0.0586(14) Uani . . 1.000
C C11 0.25621(15) 0.9481(3) -0.0177(3) 0.0306(9) Uani . . 1.000
C C21 0.30223(16) 1.1903(4) 0.1864(3) 0.0337(10) Uani . . 1.000
O O41A -0.00706(10) 0.2052(2) -0.0339(2) 0.0298(7) Uani . . 1.000
N N1A 0.13089(14) 0.6330(3) -0.0339(3) 0.0293(8) Uani . . 1.000
N N41A 0.08655(16) 0.0589(3) -0.0669(3) 0.0286(8) Uani . . 1.000
C C2A 0.11125(16) 0.5811(3) -0.1821(3) 0.0290(9) Uani . . 1.000
C C3A 0.06735(15) 0.4418(3) -0.1727(3) 0.0257(9) Uani . . 1.000
C C4A 0.10386(14) 0.3218(3) -0.0845(3) 0.0251(8) Uani . . 1.000
C C5A 0.12773(16) 0.3800(3) 0.0645(3) 0.0292(9) Uani . . 1.000
C C6A 0.17115(17) 0.5201(3) 0.0524(3) 0.0325(10) Uani . . 1.000
C C41A 0.05649(14) 0.1901(3) -0.0612(3) 0.0236(8) Uani . . 1.000
H H1 0.36180 0.92850 -0.03370 0.0430 Uiso calc R 1.000
H H2 0.35070 1.17570 -0.00670 0.0400 Uiso calc R 1.000
H H22 0.288(3) 1.369(5) 0.281(5) 0.082(15) Uiso . . 1.000
H H31 0.46020 1.09850 0.07100 0.0760 Uiso calc R 1.000
H H32 0.43860 1.22540 0.17640 0.0760 Uiso calc R 1.000
H H41 0.41000 1.05460 0.35270 0.1030 Uiso calc R 1.000
H H42 0.48800 1.02810 0.30850 0.1030 Uiso calc R 1.000
H H51 0.42710 0.80410 0.31750 0.1020 Uiso calc R 1.000
H H52 0.45340 0.83290 0.16040 0.1020 Uiso calc R 1.000
H H61 0.31300 0.87170 0.24740 0.0700 Uiso calc R 1.000
H H62 0.33780 0.75160 0.13760 0.0700 Uiso calc R 1.000
H H4A 0.14530 0.28900 -0.13600 0.0300 Uiso calc R 1.000
H H11A 0.0869(17) 0.663(3) 0.007(3) 0.027(8) Uiso . . 1.000
H H12A 0.161(2) 0.722(4) -0.035(4) 0.061(11) Uiso . . 1.000
H H21A 0.15340 0.56100 -0.23520 0.0350 Uiso calc R 1.000
H H22A 0.08450 0.65690 -0.23390 0.0350 Uiso calc R 1.000
H H31A 0.02300 0.46550 -0.12910 0.0310 Uiso calc R 1.000
H H32A 0.05690 0.40530 -0.27020 0.0310 Uiso calc R 1.000
H H41A 0.0623(18) -0.017(4) -0.045(3) 0.037(10) Uiso . . 1.000
H H42A 0.1263(17) 0.054(3) -0.082(3) 0.017(8) Uiso . . 1.000
H H51A 0.08680 0.40010 0.12130 0.0350 Uiso calc R 1.000
H H52A 0.15560 0.30510 0.11510 0.0350 Uiso calc R 1.000
H H61A 0.18260 0.55830 0.14880 0.0390 Uiso calc R 1.000
H H62A 0.21480 0.49810 0.00550 0.0390 Uiso calc R 1.000

loop_
_atom_type_symbol
_atom_type_description
_atom_type_scat_dispersion_real
_atom_type_scat_dispersion_imag
_atom_type_scat_source
C C 0.0033 0.0016 'International Tables Vol C Tables 4.2.6.8 and 6.1.1.4'
H H 0.0000 0.0000 'International Tables Vol C Tables 4.2.6.8 and 6.1.1.4'
N N 0.0061 0.0033 'International Tables Vol C Tables 4.2.6.8 and 6.1.1.4'
O O 0.0106 0.0060 'International Tables Vol C Tables 4.2.6.8 and 6.1.1.4'

loop_
_geom_angle_atom_site_label_1
_geom_angle_atom_site_label_2
_geom_angle_atom_site_label_3
_geom_angle
_geom_angle_publ_flag
C21 O22 H22 111(3) no
C2A N1A C6A 112.4(2) no
C6A N1A H11A 114.9(16) no
H11A N1A H12A 106(3) no
C6A N1A H12A 106(2) no
C2A N1A H12A 112(2) no
C2A N1A H11A 104.7(17) no
H41A N41A H42A 122(3) no
C41A N41A H42A 119(2) no
C41A N41A H41A 119(2) no
C6 C1 C11 112.5(3) no
C2 C1 C6 112.1(3) no
C2 C1 C11 112.6(2) no
C1 C2 C21 112.7(3) no
C3 C2 C21 110.6(3) no
C1 C2 C3 111.2(3) no
C2 C3 C4 112.0(3) no
C3 C4 C5 110.8(4) no
C4 C5 C6 112.3(4) no
C1 C6 C5 111.4(3) no
O11 C11 O12 123.5(3) no
O11 C11 C1 118.6(3) no
O12 C11 C1 118.0(3) no
O21 C21 C2 124.3(3) no
O22 C21 C2 112.7(3) no
O21 C21 O22 123.0(3) no
C6 C1 H1 106.00 no
C2 C1 H1 106.00 no
C11 C1 H1 106.00 no
C3 C2 H2 107.00 no
C1 C2 H2 107.00 no
C21 C2 H2 107.00 no
C4 C3 H31 109.00 no
C2 C3 H31 109.00 no
H31 C3 H32 108.00 no
C4 C3 H32 109.00 no
C2 C3 H32 109.00 no
C5 C4 H42 109.00 no
C3 C4 H42 110.00 no
H41 C4 H42 108.00 no
C5 C4 H41 110.00 no
C3 C4 H41 109.00 no
C6 C5 H51 109.00 no
C4 C5 H51 109.00 no
C4 C5 H52 109.00 no
H51 C5 H52 108.00 no
C6 C5 H52 109.00 no
C1 C6 H62 109.00 no
C1 C6 H61 109.00 no
C5 C6 H62 109.00 no
H61 C6 H62 108.00 no
C5 C6 H61 109.00 no
N1A C2A C3A 109.5(2) no
C2A C3A C4A 112.7(2) no
C3A C4A C41A 112.3(2) no
C5A C4A C41A 107.8(2) no
C3A C4A C5A 110.5(2) no
C4A C5A C6A 111.6(2) no
N1A C6A C5A 110.1(2) no
O41A C41A C4A 121.7(2) no
N41A C41A C4A 116.3(2) no
O41A C41A N41A 121.9(3) no
N1A C2A H21A 110.00 no
N1A C2A H22A 110.00 no
C3A C2A H21A 110.00 no
C3A C2A H22A 110.00 no
H21A C2A H22A 108.00 no
C2A C3A H31A 109.00 no
C2A C3A H32A 109.00 no
C4A C3A H31A 109.00 no
C4A C3A H32A 109.00 no
H31A C3A H32A 108.00 no
C3A C4A H4A 109.00 no
C5A C4A H4A 109.00 no
C41A C4A H4A 109.00 no
C4A C5A H51A 109.00 no
C4A C5A H52A 109.00 no
C6A C5A H51A 109.00 no
C6A C5A H52A 109.00 no
H51A C5A H52A 108.00 no
N1A C6A H61A 110.00 no
N1A C6A H62A 110.00 no
C5A C6A H61A 110.00 no
C5A C6A H62A 110.00 no
H61A C6A H62A 108.00 no

loop_
_geom_bond_atom_site_label_1
_geom_bond_atom_site_label_2
_geom_bond_distance
_geom_bond_publ_flag
O11 C11 1.246(4) no
O12 C11 1.260(4) no
O21 C21 1.211(4) no
O22 C21 1.317(4) no
O22 H22 0.93(5) no
O41A C41A 1.250(3) no
N1A C6A 1.490(4) no
N1A C2A 1.478(4) no
N41A C41A 1.322(4) no
N1A H12A 0.99(4) no
N1A H11A 0.97(3) no
N41A H41A 0.86(3) no
N41A H42A 0.77(3) no
C1 C2 1.538(5) no
C1 C6 1.537(5) no
C1 C11 1.520(4) no
C2 C3 1.531(5) no
C2 C21 1.514(5) no
C3 C4 1.505(7) no
C4 C5 1.506(8) no
C5 C6 1.530(6) no
C1 H1 0.9800 no
C2 H2 0.9800 no
C3 H31 0.9700 no
C3 H32 0.9700 no
C4 H42 0.9700 no
C4 H41 0.9700 no
C5 H52 0.9700 no
C5 H51 0.9700 no
C6 H62 0.9700 no
C6 H61 0.9700 no
C2A C3A 1.518(4) no
C3A C4A 1.511(4) no
C4A C41A 1.515(4) no
C4A C5A 1.523(4) no
C5A C6A 1.521(4) no
C2A H21A 0.9700 no
C2A H22A 0.9700 no
C3A H31A 0.9700 no
C3A H32A 0.9700 no
C4A H4A 0.9800 no
C5A H51A 0.9700 no
C5A H52A 0.9700 no
C6A H61A 0.9700 no
C6A H62A 0.9700 no

loop_
_geom_hbond_atom_site_label_D
_geom_hbond_atom_site_label_H
_geom_hbond_atom_site_label_A
_geom_hbond_site_symmetry_A
_geom_hbond_distance_DH
_geom_hbond_distance_HA
_geom_hbond_distance_DA
_geom_hbond_angle_DHA
_geom_hbond_publ_flag
N1A H11A O41A 3_565 0.97(3) 1.95(3) 2.861(3) 155(2) yes
N1A H12A O11 . 0.99(4) 1.64(4) 2.588(4) 158(3) yes
N41A H41A O41A 3_555 0.86(3) 2.14(4) 2.996(3) 174(2) yes
N41A H42A O12 1_545 0.77(3) 2.11(3) 2.882(4) 177(3) yes
O22 H22 O12 4_575 0.93(5) 1.64(5) 2.571(3) 173(4) yes
C4A H4A O21 4_564 0.98 2.49 3.340(4) 145 no
C2A H21A O21 4_564 0.97 2.57 3.389(4) 143 no
C2A H22A O41A 2_554 0.97 2.59 3.413(3) 143 no
C3 H32 O22 . 0.97 2.52 2.884(5) 102 no
C6A H61A O12 4_565 0.97 2.58 3.351(3) 137 no

loop_
_geom_torsion_atom_site_label_1
_geom_torsion_atom_site_label_2
_geom_torsion_atom_site_label_3
_geom_torsion_atom_site_label_4
_geom_torsion
_geom_torsion_publ_flag
C2A N1A C6A C5A -58.9(3) no
C6A N1A C2A C3A 58.5(3) no
C11 C1 C2 C3 179.7(3) no
C11 C1 C2 C21 55.0(4) no
C6 C1 C2 C21 -73.1(3) no
C11 C1 C6 C5 -179.3(3) no
C2 C1 C11 O11 -137.0(3) no
C2 C1 C11 O12 43.4(4) no
C6 C1 C11 O11 -9.1(4) no
C6 C1 C11 O12 171.3(3) no
C2 C1 C6 C5 -51.1(4) no
C6 C1 C2 C3 51.7(4) no
C1 C2 C3 C4 -54.8(5) no
C21 C2 C3 C4 71.2(4) no
C1 C2 C21 O22 -175.4(3) no
C3 C2 C21 O21 -122.8(4) no
C3 C2 C21 O22 59.5(4) no
C1 C2 C21 O21 2.3(5) no
C2 C3 C4 C5 57.2(5) no
C3 C4 C5 C6 -56.7(5) no
C4 C5 C6 C1 53.8(5) no
N1A C2A C3A C4A -55.6(3) no
C2A C3A C4A C5A 53.0(3) no
C2A C3A C4A C41A 173.4(2) no
C41A C4A C5A C6A -175.6(2) no
C3A C4A C41A O41A -40.5(4) no
C3A C4A C41A N41A 141.6(3) no
C5A C4A C41A O41A 81.5(3) no
C5A C4A C41A N41A -96.5(3) no
C3A C4A C5A C6A -52.5(3) no
C4A C5A C6A N1A 55.2(3) no
